data_4063226
loop_
_publ_author_name
'Zhen Tang'
'Yasuo Nomura'
'Youichi Ishii'
'Yasushi Mizobe'
'Masanobu Hidai'

_publ_section_title
;
 The Hydrosulfido-Bridged Diiridium and Dirhodium Complexes
 [Cp*MCl(\m2-SH)2MCp*Cl] (M \\db Ir, Rh; Cp* \\db \m5-C5Me5) as
 Versatile Precursors for Tri- and Tetranuclear Sulfido Clusters
;
_journal_issue 2
_journal_name_full Organometallics
_journal_page_first 151
_journal_page_last 154
_journal_paper_doi 10.1021/om960769d
_journal_volume 16
_journal_year 1997
_space_group_IT_number 11
_symmetry_cell_setting monoclinic
_symmetry_space_group_name_Hall '-P 2yb'
_symmetry_space_group_name_H-M 'P 1 21/m 1'
_audit_creation_date 'Thu Nov 21 07:18:15 1996'
_audit_creation_method 'from TEXRAY.INF file'
_cell_angle_alpha 90
_cell_angle_beta 93.219(7)
_cell_angle_gamma 90
_cell_formula_units_Z 2.00
_cell_length_a 12.057(1)
_cell_length_b 12.521(2)
_cell_length_c 14.701(1)
_cell_measurement_reflns_used 25
_cell_measurement_temperature 20.0
_cell_measurement_theta_max 39.28
_cell_measurement_theta_min 37.74
_cell_volume 2215.8(3)
_computing_cell_refinement 'MSC/AFC Diffractometer Control'
_computing_data_collection 'MSC/AFC Diffractometer Control'
_computing_data_reduction 'teXsan: PROCESS (MSC)'
_computing_publication_material 'teXsan: FINISH (MSC)'
_computing_structure_refinement 'teXsan: LS (MSC)'
_computing_structure_solution 'DIRDIF92 (PATTY)'
_diffrn_ambient_temperature 20.0
_diffrn_measurement_device AFC7R
_diffrn_measurement_method 'omega/2-theta scans'
_diffrn_radiation_monochromator graphite
_diffrn_radiation_source 'X-ray tube'
_diffrn_radiation_type MoKalpha
_diffrn_radiation_wavelength 0.7107
_diffrn_reflns_av_R_equivalents 3.29
_diffrn_reflns_number 5564
_diffrn_standards_interval_count 150
_diffrn_standards_number 3
_exptl_absorpt_coefficient_mu_cm 68.065
_exptl_absorpt_correction_T_max 1.000
_exptl_absorpt_correction_T_min 0.594
_exptl_absorpt_correction_type empirical
_exptl_crystal_colour brown
_exptl_crystal_density_diffrn 1.864
_exptl_crystal_description prismatic
_exptl_crystal_size_max 0.300
_exptl_crystal_size_mid 0.300
_exptl_crystal_size_min 0.250
_refine_diff_density_max -1.30990
_refine_diff_density_min 1.78610
_refine_ls_extinction_coef 1.32487
_refine_ls_extinction_method Zachariasen_type_2_Gaussian_isotropic
_refine_ls_goodness_of_fit_obs 2.100
_refine_ls_matrix_type full
_refine_ls_number_parameters 239
_refine_ls_number_reflns 3398
_refine_ls_number_restraints 0
_refine_ls_R_factor_obs 0.0380
_refine_ls_shift/esd_max 0.2430
_refine_ls_structure_factor_coef F
_refine_ls_weighting_scheme sigma
_refine_ls_wR_factor_obs 0.0280
_cod_depositor_comments
;
The following automatic conversions were performed:

'_atom_site_thermal_displace_type' tag value 'Uij' was replaced with
'Uani' value 54 times.

Automatic conversion script
Id: cif_fix_values 1646 2011-03-28 12:23:43Z adriana 
;
_cod_original_sg_symbol_H-M 'P 21/m     '
_cod_database_code 4063226

loop_
_symmetry_equiv_pos_as_xyz
'   +x,   +y,   +z'
'   -x,1/2+y,   -z'
'   -x,   -y,   -z'
'   +x,1/2-y,   +z'

loop_
_atom_site_aniso_label
_atom_site_aniso_U_11
_atom_site_aniso_U_22
_atom_site_aniso_U_33
_atom_site_aniso_U_12
_atom_site_aniso_U_13
_atom_site_aniso_U_23
Ir1 0.0372(2) 0.0396(2) 0.0366(2) 0.0015(2) 0.0027(1) 0.0035(2)
Pd1 0.0281(5) 0.0370(6) 0.0351(6) 0.0000 0.0036(4) 0.0000
Cl1 0.032(2) 0.061(2) 0.051(2) 0.0000 -0.004(1) 0.0000
Cl2 0.115(4) 0.090(3) 0.074(3) 0.0000 -0.004(3) 0.0000
Cl3 0.35(1) 0.33(1) 0.21(1) 0.0000 0.052(10) 0.0000
Cl4 0.47(2) 0.103(6) 0.46(2) 0.0000 -0.29(1) 0.0000
S1 0.031(2) 0.042(2) 0.045(2) 0.0000 0.008(1) 0.0000
S2 0.032(2) 0.044(2) 0.040(2) 0.0000 0.003(1) 0.0000
P1 0.030(2) 0.034(2) 0.039(2) 0.0000 0.005(2) 0.0000
C1 0.080(8) 0.037(6) 0.047(7) 0.000(5) -0.028(6) 0.009(5)
C2 0.072(7) 0.056(7) 0.038(6) 0.019(6) 0.006(5) 0.009(5)
C3 0.042(6) 0.066(7) 0.056(7) 0.006(5) -0.001(5) 0.027(6)
C4 0.070(7) 0.060(7) 0.037(6) -0.013(6) -0.005(5) 0.002(5)
C5 0.056(7) 0.053(7) 0.068(8) 0.003(6) 0.011(6) 0.026(6)
C6 0.17(1) 0.045(7) 0.11(1) -0.015(8) -0.041(9) 0.003(7)
C7 0.12(1) 0.101(10) 0.11(1) 0.059(9) 0.050(9) 0.019(9)
C8 0.056(7) 0.110(10) 0.093(9) -0.010(7) -0.012(6) 0.020(8)
C9 0.119(10) 0.099(10) 0.056(8) -0.006(8) 0.022(7) 0.016(7)
C10 0.069(8) 0.107(10) 0.11(1) -0.016(7) 0.008(7) 0.052(8)
C11 0.034(4) 0.038(5) 0.040(5) 0.002(5) -0.001(4) -0.002(5)
C12 0.043(5) 0.039(5) 0.061(7) 0.002(5) 0.004(5) -0.006(5)
C13 0.043(6) 0.034(6) 0.094(9) -0.004(5) -0.011(6) -0.005(6)
C14 0.062(7) 0.056(7) 0.084(9) 0.001(6) -0.014(6) -0.019(7)
C15 0.073(7) 0.069(8) 0.051(7) 0.013(6) 0.009(6) -0.023(6)
C16 0.056(6) 0.055(7) 0.051(6) -0.005(5) 0.009(5) -0.001(5)
C17 0.027(6) 0.034(7) 0.033(7) 0.0000 0.002(5) 0.0000
C18 0.046(6) 0.032(6) 0.079(7) 0.004(4) -0.017(5) -0.009(5)
C19 0.054(6) 0.040(6) 0.099(9) 0.021(5) -0.020(6) -0.016(6)
C20 0.039(8) 0.052(9) 0.07(1) 0.0000 -0.023(7) 0.0000
C21 0.19(2) 0.12(2) 0.24(3) 0.0000 0.17(2) 0.0000

loop_
_atom_site_label
_atom_site_fract_x
_atom_site_fract_y
_atom_site_fract_z
_atom_site_U_iso_or_equiv
_atom_site_thermal_displace_type
Ir1 0.22011(3) 0.13392(3) 0.76615(3) 0.0378 Uani
Pd1 0.16838(7) 0.2500 0.59042(6) 0.0333 Uani
Cl1 0.0011(2) 0.2500 0.5008(2) 0.0485 Uani
Cl2 0.4497(4) 0.2500 1.1305(3) 0.0931 Uani
Cl3 0.7147(9) 0.2500 0.9063(7) 0.2977 Uani
Cl4 0.828(1) 0.2500 1.0680(8) 0.3538 Uani
S1 0.0778(2) 0.2500 0.7288(2) 0.0389 Uani
S2 0.3241(2) 0.2500 0.6864(2) 0.0385 Uani
P1 0.2674(2) 0.2500 0.4620(2) 0.0341 Uani
C1 0.1880(8) -0.0351(7) 0.7609(7) 0.0558 Uani
C2 0.3079(8) -0.0178(7) 0.7667(6) 0.0553 Uani
C3 0.3347(7) 0.0361(8) 0.8514(7) 0.0548 Uani
C4 0.2327(8) 0.0529(8) 0.8961(6) 0.0560 Uani
C5 0.1466(8) 0.0052(8) 0.8433(7) 0.0585 Uani
C6 0.127(1) -0.0913(8) 0.6839(8) 0.1094 Uani
C7 0.3881(10) -0.0564(9) 0.7021(8) 0.1075 Uani
C8 0.4490(8) 0.0664(9) 0.8881(7) 0.0868 Uani
C9 0.2258(9) 0.0986(9) 0.9891(7) 0.0907 Uani
C10 0.0250(9) -0.0015(9) 0.8662(8) 0.0950 Uani
C11 0.2425(6) 0.1303(7) 0.3934(5) 0.0372 Uani
C12 0.1731(7) 0.0511(7) 0.4253(6) 0.0475 Uani
C13 0.1560(7) -0.0424(7) 0.3773(7) 0.0573 Uani
C14 0.2072(8) -0.0593(8) 0.2962(7) 0.0680 Uani
C15 0.2752(8) 0.0179(8) 0.2649(6) 0.0641 Uani
C16 0.2940(7) 0.1125(8) 0.3130(6) 0.0537 Uani
C17 0.4187(9) 0.2500 0.4869(7) 0.0313 Uani
C18 0.4743(7) 0.1555(6) 0.5026(6) 0.0533 Uani
C19 0.5854(7) 0.1568(7) 0.5319(7) 0.0650 Uani
C20 0.6414(10) 0.2500 0.5457(9) 0.0551 Uani
C21 0.697(2) 0.2500 1.022(2) 0.1761 Uani
H1 0.0496 -0.0930 0.6946 0.1079 Uani
H2 0.1373 -0.0543 0.6287 0.1079 Uani
H3 0.1538 -0.1622 0.6796 0.1079 Uani
H4 0.4365 -0.1071 0.7314 0.1135 Uani
H5 0.3491 -0.0891 0.6514 0.1135 Uani
H6 0.4302 0.0020 0.6815 0.1135 Uani
H7 0.4937 0.0041 0.8947 0.0958 Uani
H8 0.4814 0.1144 0.8470 0.0958 Uani
H9 0.4444 0.1001 0.9457 0.0958 Uani
H10 0.2969 0.1241 1.0102 0.0941 Uani
H11 0.1741 0.1559 0.9872 0.0941 Uani
H12 0.2021 0.0448 1.0293 0.0941 Uani
H13 -0.0037 0.0686 0.8730 0.1004 Uani
H14 -0.0164 -0.0373 0.8187 0.1004 Uani
H15 0.0194 -0.0397 0.9217 0.1004 Uani
H16 0.1372 0.0619 0.4805 0.0566 Uani
H17 0.1088 -0.0959 0.3998 0.0649 Uani
H18 0.1950 -0.1237 0.2630 0.0756 Uani
H19 0.3102 0.0068 0.2094 0.0697 Uani
H20 0.3424 0.1650 0.2906 0.0621 Uani
H21 0.4367 0.0894 0.4934 0.0622 Uani
H22 0.6233 0.0910 0.5424 0.0719 Uani
H23 0.7191 0.2500 0.5656 0.0602 Uani
H24 0.6580 0.1881 1.0385 0.0779 Uani

loop_
_atom_type_symbol
_atom_type_oxidation_number
_atom_type_number_in_cell
_atom_type_scat_dispersion_real
_atom_type_scat_dispersion_imag
_atom_type_scat_source
C 0 78 0.003 0.002 'International Tables'
H 0 94 0.000 0.000 'International Tables'
Pd 0 2 -0.999 1.007 'International Tables'
S 0 4 0.125 0.123 'International Tables'
Cl 0 8 0.148 0.159 'International Tables'
P 0 2 0.102 0.094 'International Tables'
Ir 0 4 -1.444 7.990 'International Tables'

loop_
_geom_angle_atom_site_label_1
_geom_angle_atom_site_label_2
_geom_angle_atom_site_label_3
_geom_angle
_geom_angle_publ_flag
Ir(1) Ir(1) Pd(1) 61.01(1) yes
Ir(1) Ir(1) S(1) 50.64(5) yes
Ir(1) Ir(1) S(2) 50.51(5) yes
Ir(1) Ir(1) C(1) 169.5(3) yes
Ir(1) Ir(1) C(2) 150.9(3) yes
Ir(1) Ir(1) C(3) 124.0(3) yes
Ir(1) Ir(1) C(4) 118.0(3) yes
Ir(1) Ir(1) C(5) 137.5(3) yes
Pd(1) Ir(1) S(1) 50.93(8) yes
Pd(1) Ir(1) S(2) 48.96(8) yes
Pd(1) Ir(1) C(1) 114.7(3) yes
Pd(1) Ir(1) C(2) 120.3(2) yes
Pd(1) Ir(1) C(3) 149.2(2) yes
Pd(1) Ir(1) C(4) 171.9(3) yes
Pd(1) Ir(1) C(5) 137.1(3) yes
S(1) Ir(1) S(2) 84.19(8) yes
S(1) Ir(1) C(1) 119.0(3) yes
S(1) Ir(1) C(2) 155.9(3) yes
S(1) Ir(1) C(3) 158.8(3) yes
S(1) Ir(1) C(4) 121.6(3) yes
S(1) Ir(1) C(5) 105.8(3) yes
S(2) Ir(1) C(1) 135.2(3) yes
S(2) Ir(1) C(2) 106.1(3) yes
S(2) Ir(1) C(3) 107.6(2) yes
S(2) Ir(1) C(4) 137.6(3) yes
S(2) Ir(1) C(5) 170.0(3) yes
C(1) Ir(1) C(2) 39.4(3) yes
C(1) Ir(1) C(3) 65.0(4) yes
C(1) Ir(1) C(4) 64.8(3) yes
C(1) Ir(1) C(5) 38.4(3) yes
C(2) Ir(1) C(3) 38.5(3) yes
C(2) Ir(1) C(4) 64.9(3) yes
C(2) Ir(1) C(5) 64.2(3) yes
C(3) Ir(1) C(4) 38.7(3) yes
C(3) Ir(1) C(5) 63.4(3) yes
C(4) Ir(1) C(5) 37.4(3) yes
Ir(1) Pd(1) Ir(1) 57.97(2) yes
Ir(1) Pd(1) Cl(1) 127.91(7) yes
Ir(1) Pd(1) S(1) 48.86(6) yes
Ir(1) Pd(1) S(2) 49.00(6) yes
Ir(1) Pd(1) P(1) 128.12(7) yes
Ir(1) Pd(1) Cl(1) 127.91(7) yes
Ir(1) Pd(1) S(1) 48.86(6) yes
Ir(1) Pd(1) S(2) 49.00(6) yes
Ir(1) Pd(1) P(1) 128.12(7) yes
Cl(1) Pd(1) S(1) 93.4(1) yes
Cl(1) Pd(1) S(2) 176.0(1) yes
Cl(1) Pd(1) P(1) 90.5(1) yes
S(1) Pd(1) S(2) 82.6(1) yes
S(1) Pd(1) P(1) 176.1(1) yes
S(2) Pd(1) P(1) 93.5(1) yes
Ir(1) S(1) Ir(1) 78.71(10) yes
Ir(1) S(1) Pd(1) 80.21(8) yes
Ir(1) S(1) Pd(1) 80.21(8) yes
Ir(1) S(2) Ir(1) 78.98(9) yes
Ir(1) S(2) Pd(1) 82.04(9) yes
Ir(1) S(2) Pd(1) 82.04(9) yes
Pd(1) P(1) C(11) 112.3(3) yes
Pd(1) P(1) C(11) 112.3(3) yes
Pd(1) P(1) C(17) 113.2(4) yes
C(11) P(1) C(11) 110.7(5) yes
C(11) P(1) C(17) 103.9(3) yes
C(11) P(1) C(17) 103.9(3) yes
Ir(1) C(1) C(2) 71.1(5) yes
Ir(1) C(1) C(5) 72.1(6) yes
Ir(1) C(1) C(6) 124.8(7) yes
C(2) C(1) C(5) 106.8(9) yes
C(2) C(1) C(6) 124(1) yes
C(5) C(1) C(6) 128(1) yes
Ir(1) C(2) C(1) 69.5(5) yes
Ir(1) C(2) C(3) 71.3(5) yes
Ir(1) C(2) C(7) 128.3(7) yes
C(1) C(2) C(3) 107.2(8) yes
C(1) C(2) C(7) 126(1) yes
C(3) C(2) C(7) 126(1) yes
Ir(1) C(3) C(2) 70.2(5) yes
Ir(1) C(3) C(4) 69.6(5) yes
Ir(1) C(3) C(8) 127.0(7) yes
C(2) C(3) C(4) 107.8(8) yes
C(2) C(3) C(8) 126.0(9) yes
C(4) C(3) C(8) 126.2(10) yes
Ir(1) C(4) C(3) 71.6(5) yes
Ir(1) C(4) C(5) 72.3(6) yes
Ir(1) C(4) C(9) 128.8(7) yes
C(3) C(4) C(5) 108.2(9) yes
C(3) C(4) C(9) 124.6(10) yes
C(5) C(4) C(9) 126.7(10) yes
Ir(1) C(5) C(1) 69.5(5) yes
Ir(1) C(5) C(4) 70.3(6) yes
Ir(1) C(5) C(10) 125.3(7) yes
C(1) C(5) C(4) 109.8(9) yes
C(1) C(5) C(10) 123(1) yes
C(4) C(5) C(10) 126(1) yes
P(1) C(11) C(12) 118.8(6) yes
P(1) C(11) C(16) 122.5(7) yes
C(12) C(11) C(16) 118.6(8) yes
C(11) C(12) C(13) 120.5(8) yes
C(12) C(13) C(14) 120.6(9) yes
C(13) C(14) C(15) 119.1(9) yes
C(14) C(15) C(16) 121.0(9) yes
C(11) C(16) C(15) 120.2(9) yes
P(1) C(17) C(18) 120.2(5) yes
P(1) C(17) C(18) 120.2(5) yes
C(18) C(17) C(18) 118(1) yes
C(17) C(18) C(19) 119.9(8) yes
C(18) C(19) C(20) 121.4(9) yes
C(19) C(20) C(19) 118(1) yes
Cl(3) C(21) Cl(4) 103(1) yes

loop_
_geom_bond_atom_site_label_1
_geom_bond_atom_site_label_2
_geom_bond_distance
_geom_bond_publ_flag
Ir(1) Ir(1) 2.9068(8) yes
Ir(1) Pd(1) 2.9991(9) yes
Ir(1) S(1) 2.292(2) yes
Ir(1) S(2) 2.286(2) yes
Ir(1) C(1) 2.152(9) yes
Ir(1) C(2) 2.174(9) yes
Ir(1) C(3) 2.188(9) yes
Ir(1) C(4) 2.161(9) yes
Ir(1) C(5) 2.187(9) yes
Pd(1) Cl(1) 2.347(3) yes
Pd(1) S(1) 2.363(3) yes
Pd(1) S(2) 2.284(3) yes
Pd(1) P(1) 2.289(3) yes
Cl(3) C(21) 1.72(3) yes
Cl(4) C(21) 1.68(3) yes
P(1) C(11) 1.822(8) yes
P(1) C(11) 1.822(8) yes
P(1) C(17) 1.84(1) yes
C(1) C(2) 1.46(1) yes
C(1) C(5) 1.43(1) yes
C(1) C(6) 1.49(1) yes
C(2) C(3) 1.44(1) yes
C(2) C(7) 1.48(1) yes
C(3) C(4) 1.44(1) yes
C(3) C(8) 1.50(1) yes
C(4) C(5) 1.39(1) yes
C(4) C(9) 1.49(1) yes
C(5) C(10) 1.52(1) yes
C(11) C(12) 1.40(1) yes
C(11) C(16) 1.384(10) yes
C(12) C(13) 1.38(1) yes
C(13) C(14) 1.39(1) yes
C(14) C(15) 1.36(1) yes
C(15) C(16) 1.39(1) yes
C(17) C(18) 1.373(9) yes
C(17) C(18) 1.373(9) yes
C(18) C(19) 1.38(1) yes
C(19) C(20) 1.36(1) yes
